data_4334039
loop_
_publ_author_name
'Toru Asaka'
'Ryosuke Kotani'
'Tatsunari Kudo'
'Hideto Yoshida'
'Koichiro Fukuda'

_publ_contact_author_address
;
Department of Materials Science and Engineering, Nagoya Institute of
Technology, Nagoya 466-8555, Japan
Department of Earth and Planetary Science, Graduate School of Science, 
The University of Tokyo, Tokyo 113-0033, Japan

;
_publ_contact_author_email fukuda.koichiro@nitech.ac.jp
_publ_contact_author_name 'Koichiro Fukuda'
_publ_section_title
;
 Synthesis and Disordered Crystal Structure of Al3O3.5C0.5
;
_journal_name_full 'Inorganic Chemistry'
_journal_page_first 2648
_journal_page_last 2653
_journal_paper_doi 10.1021/ic302674g
_journal_volume 52
_journal_year 2013
_chemical_formula_moiety ???
_chemical_formula_sum 'C0.5 Al3 O3.5'
_chemical_formula_weight 142.948
_chemical_name_systematic 'Aluminum oxycarbide'
_space_group_IT_number 166
_symmetry_cell_setting trigonal
_symmetry_Int_Tables_number 166
_symmetry_space_group_name_Hall '-R 3 2"'
_symmetry_space_group_name_H-M 'R -3 m :H'
_audit_update_record
;
2012-11-27 # Formatted by publCIF
;
_cell_angle_alpha 90
_cell_angle_beta 90
_cell_angle_gamma 120
_cell_formula_units_Z 3
_cell_length_a 2.9588(1)
_cell_length_b 2.9588(1)
_cell_length_c 28.4080(7)
_cell_measurement_temperature 293
_cell_volume 215.379(12)
_computing_cell_refinement PDXL
_computing_data_collection 'PDXL (Rigaku, 2007)'
_computing_data_reduction PDXL
_computing_molecular_graphics 'VESTA (Momma & Izumi, 2008)'
_computing_publication_material 'publCIF (Westrip, 2009)'
_computing_structure_refinement 'RIETAN-FP (Izumi & Momma, 2007)'
_computing_structure_solution PDXL
_diffrn_ambient_temperature 293
_diffrn_measurement_device_type 'Rigaku SmartLab'
_diffrn_measurement_method 2\q
_diffrn_radiation_monochromator 'Ge 111'
_diffrn_radiation_type 'Cu K\a~1~'
_diffrn_radiation_wavelength 1.540593
_diffrn_reflns_limit_h_max 3
_diffrn_reflns_limit_h_min 0
_diffrn_reflns_limit_k_max 3
_diffrn_reflns_limit_k_min 0
_diffrn_reflns_limit_l_max 36
_diffrn_reflns_limit_l_min -30
_diffrn_source 'x-ray tube'
_diffrn_source_target Cu
_exptl_absorpt_coefficient_mu 10.8382
_exptl_absorpt_correction_type none
_exptl_crystal_density_diffrn 3.306
_exptl_crystal_F_000 210.00
_pd_calc_method 'Rietveld Refinement'
_pd_char_colour white
_pd_meas_2theta_range_inc 0.01
_pd_meas_2theta_range_max 157.0
_pd_meas_2theta_range_min 5.0
_pd_meas_number_of_points 15201
_pd_meas_scan_method cont
_pd_prep_pressure 100
_pd_prep_temperature 293
_pd_proc_2theta_range_inc 0.01
_pd_proc_2theta_range_max 157.0
_pd_proc_2theta_range_min 5.0
_pd_proc_info_excluded_regions none
_pd_proc_ls_background_function 'composite background function'
_pd_proc_ls_pref_orient_corr none
_pd_proc_ls_profile_function 'split pseudo-Voigt function'
_pd_proc_ls_prof_R_factor 0.03137
_pd_proc_ls_prof_wR_expected 0.03429
_pd_proc_ls_prof_wR_factor 0.04110
_pd_spec_mounting 'glass capillary'
_pd_spec_mount_mode transmission
_pd_spec_shape cylinder
_pd_spec_size_equat 0.4
_refine_ls_extinction_method none
_refine_ls_goodness_of_fit_all 1.199
_refine_ls_matrix_type full
_refine_ls_number_constraints 24
_refine_ls_number_parameters 63
_refine_ls_number_reflns 112
_refine_ls_number_restraints 0
_refine_ls_R_factor_all 0.01431
_refine_ls_R_Fsqd_factor 0.01439
_refine_ls_R_I_factor 0.01964
_refine_ls_shift/su_max 0.0
_refine_ls_weighting_details 1/<i>y</i>~i~
_refine_ls_weighting_scheme sigma
_cod_data_source_file ic302674g_si_002.cif
_cod_data_source_block ?
_cod_original_cell_volume 215.38(1)
_cod_original_sg_symbol_H-M 'R -3 m '
_cod_original_formula_sum 'C0.50 Al3 O3.50'
_cod_database_code 4334039

loop_
_symmetry_equiv_pos_site_id
_symmetry_equiv_pos_as_xyz
1 x,y,z
2 -x,-y,-z
3 -y,x-y,z
4 y,-x+y,-z
5 -x+y,-x,z
6 x-y,x,-z
7 y,x,-z
8 -y,-x,z
9 x-y,-y,-z
10 -x+y,y,z
11 -x,-x+y,-z
12 x,x-y,z
13 x+2/3,y+1/3,z+1/3
14 -x+2/3,-y+1/3,-z+1/3
15 -y+2/3,x-y+1/3,z+1/3
16 y+2/3,-x+y+1/3,-z+1/3
17 -x+y+2/3,-x+1/3,z+1/3
18 x-y+2/3,x+1/3,-z+1/3
19 y+2/3,x+1/3,-z+1/3
20 -y+2/3,-x+1/3,z+1/3
21 x-y+2/3,-y+1/3,-z+1/3
22 -x+y+2/3,y+1/3,z+1/3
23 -x+2/3,-x+y+1/3,-z+1/3
24 x+2/3,x-y+1/3,z+1/3
25 x+1/3,y+2/3,z+2/3
26 -x+1/3,-y+2/3,-z+2/3
27 -y+1/3,x-y+2/3,z+2/3
28 y+1/3,-x+y+2/3,-z+2/3
29 -x+y+1/3,-x+2/3,z+2/3
30 x-y+1/3,x+2/3,-z+2/3
31 y+1/3,x+2/3,-z+2/3
32 -y+1/3,-x+2/3,z+2/3
33 x-y+1/3,-y+2/3,-z+2/3
34 -x+y+1/3,y+2/3,z+2/3
35 -x+1/3,-x+y+2/3,-z+2/3
36 x+1/3,x-y+2/3,z+2/3

loop_
_atom_site_aniso_label
_atom_site_aniso_U_11
_atom_site_aniso_U_22
_atom_site_aniso_U_33
_atom_site_aniso_U_12
_atom_site_aniso_U_13
_atom_site_aniso_U_23
Al1 0.009352 0.009352 0.009352 0.004676 0 0
Al2A 0.007080 0.007080 0.007080 0.003540 0 0
Al2B 0.007080 0.007080 0.007080 0.003540 0 0
O/CA 0.013936 0.013936 0.013936 0.006968 0 0
O/CB 0.013936 0.013936 0.013936 0.006968 0 0
O 0.008897 0.008897 0.008897 0.004449 0 0

loop_
_atom_site_label
_atom_site_occupancy
_atom_site_fract_x
_atom_site_fract_y
_atom_site_fract_z
_atom_site_thermal_displace_type
_atom_site_B_iso_or_equiv
_atom_site_U_iso_or_equiv
_atom_site_type_symbol
Al1 1 0 0 0 Biso 0.74(2) 0.0094(2) Al
Al2A 0.745(1) 0 0 0.23391(2) Biso 0.56(1) 0.0071(2) Al
Al2B 0.255(1) 0 0 0.19499(7) Biso 0.56(1) 0.0071(2) Al
O/CA 0.75 0 0 0.11634(4) Biso 1.10(2) 0.0139(2) O
O/CB 0.25 0 0 0.11634(4) Biso 1.10(2) 0.0139(2) C
O 1 0 0 0.29981(3) Biso 0.70(2) 0.0089(3) O

loop_
_atom_type_symbol
_atom_type_description
_atom_type_scat_dispersion_real
_atom_type_scat_dispersion_imag
_atom_type_scat_source
Al Al 0.2130 0.2455 'International Tables, Vol. C, Table 4.2.6.8'
C C 0.0181 0.0091 'International Tables, Vol. C, Table 4.2.6.8'
O O 0.0492 0.0322 'International Tables, Vol. C, Table 4.2.6.8'

loop_
_geom_angle_atom_site_label_1
_geom_angle_atom_site_label_2
_geom_angle_atom_site_label_3
_geom_angle
_geom_angle_site_symmetry_1
_geom_angle_site_symmetry_3
_geom_angle_publ_flag
O Al1 O 98.30(3) 16_555 16_455 y
O Al1 O 98.30(3) 16_555 16_445 y
O Al1 O 81.70(3) 16_555 25_554 y
O Al1 O 81.70(3) 16_555 25_544 y
O Al1 O 98.30(3) 16_455 16_445 y
O Al1 O 81.70(3) 16_455 25_554 y
O Al1 O 81.70(3) 16_455 25_444 y
O Al1 O 81.70(3) 16_445 25_544 y
O Al1 O 81.70(3) 16_445 25_444 y
O Al1 O 98.30(3) 25_554 25_544 y
O Al1 O 98.30(3) 25_554 25_444 y
O Al1 O 98.30(3) 25_544 25_444 y
O/CA Al2A O/CA 112.95(3) 16_555 16_455 y
O/CA Al2A O/CB 112.95(3) 16_555 16_455 y
O/CA Al2A O/CA 112.95(3) 16_555 16_445 y
O/CA Al2A O/CB 112.95(3) 16_555 16_445 y
O/CA Al2A O 105.72(3) 16_555 1_555 y
O/CB Al2A O/CA 112.95(3) 16_555 16_455 y
O/CB Al2A O/CB 112.95(2) 16_555 16_455 y
O/CB Al2A O/CA 112.95(3) 16_555 16_445 y
O/CB Al2A O/CB 112.95(2) 16_555 16_445 y
O/CB Al2A O 105.72(2) 16_555 1_555 y
O/CA Al2A O/CA 112.95(3) 16_455 16_445 y
O/CA Al2A O/CB 112.95(3) 16_455 16_445 y
O/CA Al2A O 105.72(3) 16_455 1_555 y
O/CB Al2A O/CA 112.95(3) 16_455 16_445 y
O/CB Al2A O/CB 112.95(2) 16_455 16_445 y
O/CB Al2A O 105.72(2) 16_455 1_555 y
O/CA Al2A O 105.72(3) 16_445 1_555 y
O/CB Al2A O 105.72(2) 16_445 1_555 y
O/CA Al2B O/CA 108.84(7) 16_555 16_455 y
O/CA Al2B O/CB 108.84(7) 16_555 16_455 y
O/CA Al2B O/CA 108.84(7) 16_555 16_445 y
O/CA Al2B O/CB 108.84(7) 16_555 16_445 y
O/CA Al2B O/CA 110.09(7) 16_555 1_555 y
O/CA Al2B O/CB 110.09(7) 16_555 1_555 y
O/CB Al2B O/CA 108.84(7) 16_555 16_455 y
O/CB Al2B O/CB 108.84(6) 16_555 16_455 y
O/CB Al2B O/CA 108.84(7) 16_555 16_445 y
O/CB Al2B O/CB 108.84(6) 16_555 16_445 y
O/CB Al2B O/CA 110.09(7) 16_555 1_555 y
O/CB Al2B O/CB 110.09(6) 16_555 1_555 y
O/CA Al2B O/CA 108.84(7) 16_455 16_445 y
O/CA Al2B O/CB 108.84(7) 16_455 16_445 y
O/CA Al2B O/CA 110.09(7) 16_455 1_555 y
O/CA Al2B O/CB 110.09(7) 16_455 1_555 y
O/CB Al2B O/CA 108.84(7) 16_455 16_445 y
O/CB Al2B O/CB 108.84(6) 16_455 16_445 y
O/CB Al2B O/CA 110.09(7) 16_455 1_555 y
O/CB Al2B O/CB 110.09(6) 16_455 1_555 y
O/CA Al2B O/CA 110.09(7) 16_445 1_555 y
O/CA Al2B O/CB 110.09(7) 16_445 1_555 y
O/CB Al2B O/CA 110.09(7) 16_445 1_555 y
O/CB Al2B O/CB 110.09(6) 16_445 1_555 y
Al2A O Al1 119.14(2) 1_555 13_555 n
Al2A O Al1 119.14(2) 1_555 13_455 n
Al2A O Al1 119.14(2) 1_555 13_445 n
Al1 O Al1 98.30(3) 13_555 13_455 n
Al1 O Al1 98.30(3) 13_555 13_445 n
Al1 O Al1 98.30(3) 13_455 13_445 n
Al2A O/CA Al2A 112.95(3) 16_555 16_455 n
Al2A O/CA Al2A 112.95(3) 16_555 16_445 n
Al2A O/CA Al2A 112.95(3) 16_455 16_445 n
Al2B O/CA Al2B 108.84(7) 16_555 16_455 n
Al2B O/CA Al2B 108.84(7) 16_555 16_445 n
Al2B O/CA Al2B 69.91(7) 16_555 1_555 n
Al2B O/CA Al2B 108.84(7) 16_455 16_445 n
Al2B O/CA Al2B 69.91(7) 16_455 1_555 n
Al2B O/CA Al2B 69.91(7) 16_445 1_555 n
Al2A O/CB Al2A 112.95(2) 16_555 16_455 n
Al2A O/CB Al2A 112.95(2) 16_555 16_445 n
Al2A O/CB Al2A 112.95(2) 16_455 16_445 n
Al2B O/CB Al2B 108.84(6) 16_555 16_455 n
Al2B O/CB Al2B 108.84(6) 16_555 16_445 n
Al2B O/CB Al2B 69.91(6) 16_555 1_555 n
Al2B O/CB Al2B 108.84(6) 16_455 16_445 n
Al2B O/CB Al2B 69.91(6) 16_455 1_555 n
Al2B O/CB Al2B 69.91(6) 16_445 1_555 n

loop_
_geom_bond_atom_site_label_1
_geom_bond_atom_site_label_2
_geom_bond_distance
_geom_bond_site_symmetry_2
_geom_bond_publ_flag
Al1 O 1.9558(4) 16_555 y
Al1 O 1.9558(4) 16_455 y
Al1 O 1.9558(4) 16_445 y
Al1 O 1.9558(4) 25_554 y
Al1 O 1.9558(4) 25_544 y
Al1 O 1.9558(4) 25_444 y
Al2A Al2B 1.106(2) 1_555 n
Al2A O/CA 1.7746(3) 16_555 y
Al2A O/CB 1.7746(2) 16_555 y
Al2A O/CA 1.7746(3) 16_455 y
Al2A O/CB 1.7746(2) 16_455 y
Al2A O/CA 1.7746(3) 16_445 y
Al2A O/CB 1.7746(2) 16_445 y
Al2A O 1.872(1) 1_555 y
Al2B Al2A 1.106(2) 1_555 n
Al2B O/CA 1.8190(8) 16_555 y
Al2B O/CB 1.8190(7) 16_555 y
Al2B O/CA 1.8190(8) 16_455 y
Al2B O/CB 1.8190(7) 16_455 y
Al2B O/CA 1.8190(8) 16_445 y
Al2B O/CB 1.8190(7) 16_445 y
Al2B O/CA 2.234(2) 1_555 y
Al2B O/CB 2.234(2) 1_555 y
O Al2A 1.872(1) 1_555 n
O Al1 1.9558(4) 13_555 n
O Al1 1.9558(4) 13_455 n
O Al1 1.9558(4) 13_445 n
O/CA Al2A 1.7746(3) 16_555 n
O/CA Al2A 1.7746(3) 16_455 n
O/CA Al2A 1.7746(3) 16_445 n
O/CA Al2B 1.8190(8) 16_555 n
O/CA Al2B 1.8190(8) 16_455 n
O/CA Al2B 1.8190(8) 16_445 n
O/CA Al2B 2.234(2) 1_555 n
O/CB Al2A 1.7746(2) 16_555 n
O/CB Al2A 1.7746(2) 16_455 n
O/CB Al2A 1.7746(2) 16_445 n
O/CB Al2B 1.8190(7) 16_555 n
O/CB Al2B 1.8190(7) 16_455 n
O/CB Al2B 1.8190(7) 16_445 n
O/CB Al2B 2.234(2) 1_555 n
